data_4514785
loop_
_publ_author_name
'Wu, Wenli'
'Cui, Enxin'
'Zhang, Yun'
'Zhang, Chen'
'Zhu, Feng'
'Tung, Chen-Ho'
'Wang, Yifeng'

_publ_section_title
;
 Involving Single-Atom Silver(0) in Selective Dehalogenation by AgF under
 Visible-Light Irradiation
;
_journal_issue 7
_journal_name_full 'ACS Catalysis'
_journal_page_first 6335
_journal_paper_doi 10.1021/acscatal.9b01929
_journal_volume 9
_journal_year 2019
_chemical_formula_moiety 'C15 H17 N O4'
_chemical_formula_sum 'C15 H17 N O4'
_chemical_formula_weight 275.29
_space_group_crystal_system orthorhombic
_space_group_IT_number 33
_space_group_name_Hall 'P 2c -2n'
_space_group_name_H-M_alt 'P n a 21'
_symmetry_space_group_name_Hall 'P 2c -2n'
_symmetry_space_group_name_H-M 'P n a 21'
_atom_sites_solution_hydrogens geom
_atom_sites_solution_primary iterative
_audit_creation_date 2018-11-28
_audit_creation_method
;
Olex2 1.2-beta
(compiled 2018.05.29 svn.r3508 for OlexSys, GUI svn.r5506)
;
_cell_angle_alpha 90
_cell_angle_beta 90
_cell_angle_gamma 90
_cell_formula_units_Z 4
_cell_length_a 9.7201(4)
_cell_length_b 26.2838(10)
_cell_length_c 5.4483(2)
_cell_measurement_reflns_used 2456
_cell_measurement_temperature 173.00(10)
_cell_measurement_theta_max 74.1470
_cell_measurement_theta_min 3.3170
_cell_volume 1391.94(9)
_computing_cell_refinement 'CrysAlisPro 1.171.40.25a (Rigaku OD, 2018)'
_computing_data_collection 'CrysAlisPro 1.171.40.25a (Rigaku OD, 2018)'
_computing_data_reduction 'CrysAlisPro 1.171.40.25a (Rigaku OD, 2018)'
_computing_molecular_graphics 'Olex2 (Dolomanov et al., 2009)'
_computing_publication_material 'Olex2 (Dolomanov et al., 2009)'
_computing_structure_refinement 'ShelXL (Sheldrick, 2015)'
_computing_structure_solution 'olex2.solve (Bourhis et al., 2015)'
_diffrn_ambient_environment N~2~
_diffrn_ambient_temperature 173.00(10)
_diffrn_detector 'CCD plate'
_diffrn_detector_area_resol_mean 10.0000
_diffrn_detector_type HyPix
_diffrn_measured_fraction_theta_full 0.986
_diffrn_measured_fraction_theta_max 0.929
_diffrn_measurement_details
;
List of Runs (angles in degrees, time in seconds):

  # Type    Start    End  Width  t~exp~   \w     \q     \k     \f   Frames
--------------------------------------------------------------------------
  1  \w    -97.00 -23.00   1.00    0.60    --  -86.25 144.00  -8.00   74
  2  \w   -129.00-101.00   1.00    0.60    --  -86.25 -78.00 -10.00   28
  3  \w    -43.00 -15.00   1.00    0.60    --  -86.25  43.00 -44.00   28
  4  \w   -119.00 -90.00   1.00    0.15    --  -48.45-125.00 -60.00   29
  5  \w    -22.00  60.00   1.00    0.15    --   48.45 -57.00-120.00   82
  6  \w    -97.00 -63.00   1.00    0.60    --  -86.25 -78.00 -10.00   34
  7  \w     46.00 106.00   1.00    0.60    --  106.49 -94.00 -30.00   60
  8  \w    143.00 177.00   1.00    0.60    --  106.49  61.00  30.00   34
  9  \w    101.00 126.00   1.00    0.60    --  106.49  45.00   0.00   25
 10  \w     90.00 116.00   1.00    0.60    --  106.49  61.00  30.00   26
 11  \w    149.00 174.00   1.00    0.60    --  106.49  45.00   0.00   25
;
_diffrn_measurement_device 'four-circle diffractometer'
_diffrn_measurement_device_type 'CCD area detector'
_diffrn_measurement_method '\w scans'
_diffrn_orient_matrix_type 'CrysAlisPro convention (1999,Acta A55,543-557)'
_diffrn_orient_matrix_UB_11 -0.0824305000
_diffrn_orient_matrix_UB_12 -0.2291425000
_diffrn_orient_matrix_UB_13 -0.0158587000
_diffrn_orient_matrix_UB_21 -0.1053609000
_diffrn_orient_matrix_UB_22 0.1646616000
_diffrn_orient_matrix_UB_23 -0.0274198000
_diffrn_orient_matrix_UB_31 0.0848957000
_diffrn_orient_matrix_UB_32 -0.0182557000
_diffrn_orient_matrix_UB_33 -0.0493397000
_diffrn_radiation_monochromator mirror
_diffrn_radiation_probe x-ray
_diffrn_radiation_type CuK\a
_diffrn_radiation_wavelength 1.54184
_diffrn_reflns_av_R_equivalents 0.0454
_diffrn_reflns_av_unetI/netI 0.0486
_diffrn_reflns_Laue_measured_fraction_full 0.986
_diffrn_reflns_Laue_measured_fraction_max 0.929
_diffrn_reflns_limit_h_max 11
_diffrn_reflns_limit_h_min -11
_diffrn_reflns_limit_k_max 29
_diffrn_reflns_limit_k_min -31
_diffrn_reflns_limit_l_max 6
_diffrn_reflns_limit_l_min -6
_diffrn_reflns_number 4450
_diffrn_reflns_point_group_measured_fraction_full 0.821
_diffrn_reflns_point_group_measured_fraction_max 0.763
_diffrn_reflns_theta_full 67.684
_diffrn_reflns_theta_max 76.352
_diffrn_reflns_theta_min 3.363
_diffrn_source 'micro-focus sealed X-ray tube'
_diffrn_source_type 'PhotonJet (Cu) X-ray Source'
_exptl_absorpt_coefficient_mu 0.790
_exptl_absorpt_correction_T_max 1.00000
_exptl_absorpt_correction_T_min 0.85895
_exptl_absorpt_correction_type multi-scan
_exptl_absorpt_process_details
;
CrysAlisPro 1.171.40.25a (Rigaku Oxford Diffraction, 2018)
Empirical absorption correction using spherical harmonics,
 implemented in SCALE3 ABSPACK scaling algorithm.
;
_exptl_crystal_colour colourless
_exptl_crystal_colour_primary colourless
_exptl_crystal_density_diffrn 1.314
_exptl_crystal_description block
_exptl_crystal_F_000 584
_refine_diff_density_max 0.303
_refine_diff_density_min -0.210
_refine_diff_density_rms 0.051
_refine_ls_abs_structure_details
;
 Flack x determined using 549 quotients [(I+)-(I-)]/[(I+)+(I-)]
 (Parsons, Flack and Wagner, Acta Cryst. B69 (2013) 249-259).
;
_refine_ls_abs_structure_Flack 0.5(3)
_refine_ls_extinction_method none
_refine_ls_goodness_of_fit_ref 1.114
_refine_ls_hydrogen_treatment constr
_refine_ls_matrix_type full
_refine_ls_number_parameters 183
_refine_ls_number_reflns 2213
_refine_ls_number_restraints 1
_refine_ls_restrained_S_all 1.114
_refine_ls_R_factor_all 0.0598
_refine_ls_R_factor_gt 0.0495
_refine_ls_shift/su_max 0.000
_refine_ls_shift/su_mean 0.000
_refine_ls_structure_factor_coef Fsqd
_refine_ls_weighting_details 'w=1/[\s^2^(Fo^2^)+(0.0545P)^2^+0.7431P] where P=(Fo^2^+2Fc^2^)/3'
_refine_ls_weighting_scheme calc
_refine_ls_wR_factor_gt 0.1244
_refine_ls_wR_factor_ref 0.1435
_reflns_Friedel_coverage 0.479
_reflns_Friedel_fraction_full 0.613
_reflns_Friedel_fraction_max 0.556
_reflns_number_gt 1904
_reflns_number_total 2213
_reflns_threshold_expression 'I > 2\s(I)'
_cod_data_source_file cs9b01929_si_003.cif
_cod_data_source_block 20181127-wwl-1
_cod_database_code 4514785
_shelx_shelxl_version_number 2014/7
_chemical_oxdiff_formula 'C N O'
_shelx_space_group_comment
;
The symmetry employed for this shelxl refinement is uniquely defined
by the following loop, which should always be used as a source of
symmetry information in preference to the above space-group names.
They are only intended as comments.
;
_reflns_odcompleteness_completeness 99.01
_reflns_odcompleteness_iscentric 1
_reflns_odcompleteness_theta 66.97
_olex2_refinement_description
;
1. Fixed Uiso
 At 1.2 times of:
  All C(H) groups, All C(H,H) groups, All N(H) groups
 At 1.5 times of:
  All C(H,H,H) groups
2.a Ternary CH refined with riding coordinates:
 C4(H4)
2.b Secondary CH2 refined with riding coordinates:
 C2(H2B,H2A), C6(H6A,H6B)
2.c Aromatic/amide H refined with riding coordinates:
 N1(H1), C13(H13), C8(H8), C15(H15), C14(H14), C12(H12)
2.d Idealised Me refined as rotating group:
 C7(H7C,H7B,H7A), C1(H1B,H1C,H1A)
;
_olex2_submission_special_instructions 'No special instructions were received'
_oxdiff_exptl_absorpt_empirical_details
;
Empirical correction (ABSPACK) includes:
- Absorption correction using spherical harmonics
- Frame scaling
;
_oxdiff_exptl_absorpt_empirical_full_max 1.238
_oxdiff_exptl_absorpt_empirical_full_min 0.775

loop_
_space_group_symop_operation_xyz
'x, y, z'
'-x, -y, z+1/2'
'x+1/2, -y+1/2, z'
'-x+1/2, y+1/2, z+1/2'

loop_
_atom_site_label
_atom_site_type_symbol
_atom_site_fract_x
_atom_site_fract_y
_atom_site_fract_z
_atom_site_U_iso_or_equiv
_atom_site_adp_type
_atom_site_occupancy
_atom_site_site_symmetry_order
_atom_site_calc_flag
_atom_site_refinement_flags_posn
O2 O 0.4569(3) 0.31302(10) 0.7134(6) 0.0426(7) Uani 1 1 d .
O4 O 0.8522(3) 0.35623(11) 0.4536(6) 0.0410(7) Uani 1 1 d .
O3 O 0.7283(3) 0.36054(14) 0.1064(6) 0.0509(9) Uani 1 1 d .
O1 O 0.5864(4) 0.27512(11) 0.4305(8) 0.0568(10) Uani 1 1 d .
N1 N 0.4664(4) 0.44389(13) 0.5357(7) 0.0412(8) Uani 1 1 d .
H1 H 0.4995 0.4538 0.6741 0.049 Uiso 1 1 calc R
C3 C 0.7357(4) 0.36061(15) 0.3264(9) 0.0359(9) Uani 1 1 d .
C7 C 0.2912(5) 0.2729(2) 0.9721(11) 0.0556(12) Uani 1 1 d .
H7C H 0.2415 0.2421 1.0048 0.083 Uiso 1 1 calc GR
H7B H 0.2275 0.2996 0.9331 0.083 Uiso 1 1 calc GR
H7A H 0.3436 0.2822 1.1144 0.083 Uiso 1 1 calc GR
C4 C 0.6139(4) 0.36498(14) 0.5014(8) 0.0322(8) Uani 1 1 d .
H4 H 0.6481 0.3772 0.6600 0.039 Uiso 1 1 calc R
C11 C 0.3632(4) 0.46858(14) 0.4049(8) 0.0364(9) Uani 1 1 d .
C13 C 0.1922(6) 0.5278(2) 0.2898(13) 0.0634(15) Uani 1 1 d .
H13 H 0.1427 0.5575 0.3194 0.076 Uiso 1 1 calc R
C2 C 0.9790(4) 0.3511(2) 0.3123(11) 0.0511(12) Uani 1 1 d .
H2B H 0.9807 0.3752 0.1778 0.061 Uiso 1 1 calc R
H2A H 0.9871 0.3170 0.2457 0.061 Uiso 1 1 calc R
C8 C 0.4325(4) 0.39771(13) 0.1965(8) 0.0313(8) Uani 1 1 d .
H8 H 0.4408 0.3723 0.0785 0.038 Uiso 1 1 calc R
C1 C 1.0933(5) 0.3616(2) 0.4882(13) 0.0646(15) Uani 1 1 d .
H1B H 1.0824 0.3407 0.6313 0.097 Uiso 1 1 calc GR
H1C H 1.0911 0.3968 0.5351 0.097 Uiso 1 1 calc GR
H1A H 1.1798 0.3541 0.4113 0.097 Uiso 1 1 calc GR
C15 C 0.2396(5) 0.4555(2) 0.0230(11) 0.0609(14) Uani 1 1 d .
H15 H 0.2219 0.4374 -0.1201 0.073 Uiso 1 1 calc R
C14 C 0.1658(5) 0.4999(3) 0.0805(14) 0.074(2) Uani 1 1 d .
H14 H 0.0971 0.5109 -0.0259 0.089 Uiso 1 1 calc R
C10 C 0.3412(4) 0.43960(15) 0.1902(8) 0.0362(9) Uani 1 1 d .
C6 C 0.3865(5) 0.26468(16) 0.7596(10) 0.0495(12) Uani 1 1 d .
H6A H 0.4528 0.2383 0.7982 0.059 Uiso 1 1 calc R
H6B H 0.3349 0.2543 0.6156 0.059 Uiso 1 1 calc R
C9 C 0.5070(4) 0.40173(13) 0.4110(8) 0.0311(8) Uani 1 1 d .
C5 C 0.5519(4) 0.31243(15) 0.5391(8) 0.0371(9) Uani 1 1 d .
C12 C 0.2888(5) 0.51262(17) 0.4526(11) 0.0527(12) Uani 1 1 d .
H12 H 0.3052 0.5314 0.5944 0.063 Uiso 1 1 calc R

loop_
_atom_site_aniso_label
_atom_site_aniso_U_11
_atom_site_aniso_U_22
_atom_site_aniso_U_33
_atom_site_aniso_U_23
_atom_site_aniso_U_13
_atom_site_aniso_U_12
O2 0.0419(15) 0.0382(14) 0.0476(18) 0.0065(15) 0.0175(15) -0.0013(11)
O4 0.0275(13) 0.0550(16) 0.0406(17) -0.0009(14) 0.0019(13) 0.0012(11)
O3 0.0470(17) 0.073(2) 0.0332(18) 0.0016(15) 0.0069(15) 0.0089(16)
O1 0.0586(19) 0.0397(15) 0.072(3) -0.0060(17) 0.0258(19) -0.0021(14)
N1 0.0440(19) 0.0394(18) 0.040(2) -0.0034(15) -0.0029(17) -0.0001(14)
C3 0.035(2) 0.0316(19) 0.042(3) 0.0015(17) 0.0054(19) -0.0012(16)
C7 0.049(3) 0.064(3) 0.054(3) 0.013(3) 0.009(2) -0.012(2)
C4 0.0295(18) 0.0379(19) 0.029(2) 0.0018(16) 0.0019(16) 0.0007(15)
C11 0.0368(19) 0.0341(19) 0.038(2) 0.0039(17) 0.0028(18) -0.0016(15)
C13 0.053(3) 0.062(3) 0.075(4) 0.025(3) 0.012(3) 0.012(2)
C2 0.033(2) 0.062(3) 0.059(3) -0.004(2) 0.014(2) -0.0024(19)
C8 0.0329(18) 0.0294(18) 0.0314(19) -0.0047(16) 0.0015(17) -0.0046(13)
C1 0.031(2) 0.080(3) 0.083(4) 0.003(3) 0.002(3) -0.006(2)
C15 0.054(3) 0.081(4) 0.048(3) 0.015(3) -0.014(2) -0.023(3)
C14 0.037(3) 0.087(4) 0.098(5) 0.051(4) -0.007(3) 0.004(3)
C10 0.0315(18) 0.043(2) 0.034(2) 0.0066(18) -0.0038(18) -0.0031(15)
C6 0.046(2) 0.037(2) 0.065(4) 0.009(2) 0.010(2) -0.0054(18)
C9 0.0310(17) 0.0263(17) 0.036(2) 0.0010(15) 0.0001(16) -0.0037(14)
C5 0.034(2) 0.038(2) 0.039(2) 0.0034(17) 0.0053(18) 0.0060(16)
C12 0.062(3) 0.040(2) 0.056(3) 0.009(2) 0.011(2) 0.013(2)

loop_
_atom_type_symbol
_atom_type_description
_atom_type_scat_dispersion_real
_atom_type_scat_dispersion_imag
_atom_type_scat_source
C C 0.0181 0.0091 'International Tables Vol C Tables 4.2.6.8 and 6.1.1.4'
H H 0.0000 0.0000 'International Tables Vol C Tables 4.2.6.8 and 6.1.1.4'
N N 0.0311 0.0180 'International Tables Vol C Tables 4.2.6.8 and 6.1.1.4'
O O 0.0492 0.0322 'International Tables Vol C Tables 4.2.6.8 and 6.1.1.4'

loop_
_geom_angle_atom_site_label_1
_geom_angle_atom_site_label_2
_geom_angle_atom_site_label_3
_geom_angle
C5 O2 C6 116.0(3)
C3 O4 C2 116.8(4)
C9 N1 C11 109.5(4)
O4 C3 C4 109.9(4)
O3 C3 O4 124.8(4)
O3 C3 C4 125.3(4)
C9 C4 C3 112.4(3)
C9 C4 C5 110.7(3)
C5 C4 C3 108.9(3)
N1 C11 C10 106.4(3)
C12 C11 N1 131.9(5)
C12 C11 C10 121.7(4)
C12 C13 C14 121.0(5)
O4 C2 C1 105.8(4)
C9 C8 C10 106.9(3)
C14 C15 C10 117.5(6)
C13 C14 C15 122.0(5)
C11 C10 C8 107.7(4)
C15 C10 C11 118.8(4)
C15 C10 C8 133.4(4)
O2 C6 C7 107.3(4)
N1 C9 C4 124.2(4)
N1 C9 C8 109.5(3)
C8 C9 C4 126.3(3)
O2 C5 C4 111.3(3)
O1 C5 O2 124.1(4)
O1 C5 C4 124.6(4)
C13 C12 C11 119.0(6)

loop_
_geom_bond_atom_site_label_1
_geom_bond_atom_site_label_2
_geom_bond_distance
O2 C6 1.465(5)
O2 C5 1.324(5)
O4 C3 1.333(5)
O4 C2 1.460(5)
O3 C3 1.201(5)
O1 C5 1.193(5)
N1 C11 1.391(6)
N1 C9 1.358(5)
C3 C4 1.524(6)
C7 C6 1.498(7)
C4 C9 1.502(5)
C4 C5 1.521(5)
C11 C10 1.412(6)
C11 C12 1.390(6)
C13 C14 1.380(10)
C13 C12 1.352(8)
C2 C1 1.493(8)
C8 C10 1.415(5)
C8 C9 1.379(6)
C15 C14 1.405(9)
C15 C10 1.407(6)
